data_4305837
loop_
_publ_author_name
'Stephen R. Caskey'
'Antek G. Wong-Foy'
'Adam J. Matzger'

_publ_contact_author_address
;Department of Chemistry and the Macromolecular Science and Engineering Program
University of Michigan
930 North University Avenue
Ann Arbor, MI 48109-1055
;
_publ_contact_author_email matzger@umich.edu
_publ_contact_author_fax (734)615-8553
_publ_contact_author_name 'Adam J. Matzger'
_publ_contact_author_phone (734)615-6627
_publ_section_title
;
Phase Selection and Discovery among Five Assembly Modes in a Coordination
Polymerization
;
_journal_name_full 'Inorganic Chemistry'
_journal_page_first 7751
_journal_page_last 7756
_journal_paper_doi 10.1021/ic800777r
_journal_volume 47
_journal_year 2008
_chemical_formula_moiety 'C55.65 H33.3 O13.55 Zn4'
_chemical_formula_sum 'C55.65 H33.3 O13.55 Zn4'
_chemical_formula_weight 1179.05
_chemical_name_systematic
; 
 ? 
;
_space_group_IT_number 15
_symmetry_cell_setting monoclinic
_symmetry_Int_Tables_number 15
_symmetry_space_group_name_Hall '-C 2yc'
_symmetry_space_group_name_H-M 'C 1 2/c 1'
_atom_sites_solution_hydrogens geom
_atom_sites_solution_primary direct
_atom_sites_solution_secondary difmap
_audit_creation_method SHELXL-97
_cell_angle_alpha 90.00
_cell_angle_beta 113.567(2)
_cell_angle_gamma 90.00
_cell_formula_units_Z 8
_cell_length_a 26.3857(14)
_cell_length_b 28.3859(14)
_cell_length_c 31.6139(16)
_cell_measurement_reflns_used 23603
_cell_measurement_temperature 100(2)
_cell_measurement_theta_max 50.4
_cell_measurement_theta_min 6.5
_cell_volume 21703.3(19)
_computing_cell_refinement 'CrystalClear 1.4'
_computing_data_collection 'CrystalClear 1.4'
_computing_data_reduction 'CrystalStructure 3.8.1'
_computing_molecular_graphics 'CrystalStructure 3.8.1'
_computing_publication_material 'CrystalStructure 3.8.1'
_computing_structure_refinement 'SHELXL-97 (Sheldrick, 1997)'
_computing_structure_solution 'SHELXS-97 (Sheldrick, 1990)'
_diffrn_ambient_temperature 100(2)
_diffrn_detector_area_resol_mean 10.00
_diffrn_measured_fraction_theta_full 0.987
_diffrn_measured_fraction_theta_max 0.987
_diffrn_measurement_device_type 'Rigaku RAXIS-RAPID'
_diffrn_measurement_method \w
_diffrn_radiation_monochromator graphite
_diffrn_radiation_source 'fine-focus sealed tube'
_diffrn_radiation_type CuK\a
_diffrn_radiation_wavelength 1.54187
_diffrn_reflns_av_R_equivalents 0.0831
_diffrn_reflns_av_sigmaI/netI 0.0852
_diffrn_reflns_limit_h_max 26
_diffrn_reflns_limit_h_min -18
_diffrn_reflns_limit_k_max 28
_diffrn_reflns_limit_k_min -28
_diffrn_reflns_limit_l_max 31
_diffrn_reflns_limit_l_min -31
_diffrn_reflns_number 47250
_diffrn_reflns_theta_full 50.43
_diffrn_reflns_theta_max 50.43
_diffrn_reflns_theta_min 6.53
_exptl_absorpt_coefficient_mu 1.264
_exptl_absorpt_correction_T_max 0.870
_exptl_absorpt_correction_T_min 0.647
_exptl_absorpt_correction_type multi-scan
_exptl_absorpt_process_details
;
    Higashi, T. (1995). Program for Absorption Correction.
    Rigaku Corporation, Tokyo, Japan.
;
_exptl_crystal_colour Colorless
_exptl_crystal_density_diffrn 0.722
_exptl_crystal_density_method 'not measured'
_exptl_crystal_description Prism
_exptl_crystal_F_000 4760
_exptl_crystal_size_max 0.29
_exptl_crystal_size_mid 0.14
_exptl_crystal_size_min 0.11
_platon_squeeze_details
;
;
_refine_diff_density_max 0.464
_refine_diff_density_min -0.797
_refine_diff_density_rms 0.070
_refine_ls_extinction_coef 0.000053(15)
_refine_ls_extinction_expression Fc^*^=kFc[1+0.001xFc^2^\l^3^/sin(2\q)]^-1/4^
_refine_ls_extinction_method SHELXL
_refine_ls_goodness_of_fit_ref 1.021
_refine_ls_hydrogen_treatment noref
_refine_ls_matrix_type full
_refine_ls_number_parameters 658
_refine_ls_number_reflns 11222
_refine_ls_number_restraints 0
_refine_ls_restrained_S_all 1.021
_refine_ls_R_factor_all 0.1066
_refine_ls_R_factor_gt 0.0782
_refine_ls_shift/su_max 0.001
_refine_ls_shift/su_mean 0.000
_refine_ls_structure_factor_coef Fsqd
_refine_ls_weighting_details 'calc w=1/[\s^2^(Fo^2^)+(0.1463P)^2^+0.0000P] where P=(Fo^2^+2Fc^2^)/3'
_refine_ls_weighting_scheme calc
_refine_ls_wR_factor_gt 0.2245
_refine_ls_wR_factor_ref 0.2431
_reflns_number_gt 7305
_reflns_number_total 11222
_reflns_threshold_expression >2sigma(I)
_cod_data_source_file ic800777r-file002_2.cif
_cod_data_source_block Zn-ant
_cod_database_code 4305837

loop_
_symmetry_equiv_pos_as_xyz
'x, y, z'
'-x, y, -z+1/2'
'x+1/2, y+1/2, z'
'-x+1/2, y+1/2, -z+1/2'
'-x, -y, -z'
'x, -y, z-1/2'
'-x+1/2, -y+1/2, -z'
'x+1/2, -y+1/2, z-1/2'

loop_
_atom_site_label
_atom_site_type_symbol
_atom_site_fract_x
_atom_site_fract_y
_atom_site_fract_z
_atom_site_U_iso_or_equiv
_atom_site_adp_type
_atom_site_occupancy
_atom_site_symmetry_multiplicity
_atom_site_calc_flag
_atom_site_refinement_flags
_atom_site_disorder_assembly
_atom_site_disorder_group
Zn1 Zn 0.85684(4) 0.61180(3) 0.34980(3) 0.0789(4) Uani 1 1 d . . .
Zn2 Zn 0.97250(4) 0.58129(3) 0.42686(3) 0.0755(4) Uani 1 1 d . . .
Zn3 Zn 0.96835(4) 0.65222(3) 0.34785(3) 0.0821(4) Uani 1 1 d . . .
Zn4 Zn 0.92798(4) 0.68391(3) 0.42649(3) 0.0763(4) Uani 1 1 d . . .
O1 O 0.93196(16) 0.63209(12) 0.38770(13) 0.0757(12) Uani 1 1 d . . .
O2 O 0.8376(2) 0.55247(15) 0.36846(15) 0.0924(15) Uani 1 1 d . . .
O3 O 0.9230(2) 0.52783(15) 0.41606(14) 0.0827(14) Uani 1 1 d . . .
O4 O 1.03073(16) 0.55647(14) 0.40909(16) 0.0838(13) Uani 1 1 d . . .
O5 O 1.0184(2) 0.60235(17) 0.34759(16) 0.0955(16) Uani 1 1 d . . .
O6 O 0.9179(3) 0.65125(19) 0.28277(17) 0.1121(17) Uani 1 1 d . . .
O7 O 0.8449(2) 0.61077(17) 0.28472(17) 0.1019(18) Uani 1 1 d . . .
O8 O 1.01179(19) 0.70760(17) 0.36993(16) 0.1019(15) Uani 1 1 d . . .
O9 O 0.9759(2) 0.73399(15) 0.41918(17) 0.0939(15) Uani 1 1 d . . .
O10 O 0.8570(2) 0.71317(16) 0.40635(16) 0.0961(16) Uani 1 1 d . . .
O11 O 0.80606(17) 0.65940(16) 0.35208(14) 0.0891(14) Uani 1 1 d . . .
O12 O 0.99915(19) 0.59572(16) 0.49194(14) 0.0825(13) Uani 1 1 d . . .
O13 O 0.9645(2) 0.66845(17) 0.49123(14) 0.0984(15) Uani 1 1 d . . .
O14 O 0.8717(4) 0.6125(3) 0.4504(3) 0.107(3) Uiso 0.55 1 d P . .
C1 C 1.0332(3) 0.5647(3) 0.3694(3) 0.093(2) Uani 1 1 d . . .
C2 C 1.0542(3) 0.5248(2) 0.3503(2) 0.0723(18) Uani 1 1 d . . .
C3 C 1.0589(3) 0.5327(2) 0.3098(2) 0.082(2) Uani 1 1 d . . .
H3 H 1.0535 0.5633 0.2966 0.098 Uiso 1 1 calc R . .
C4 C 1.0721(3) 0.4947(3) 0.2881(2) 0.087(2) Uani 1 1 d . . .
H4 H 1.0755 0.4995 0.2596 0.105 Uiso 1 1 calc R . .
C5 C 1.0805(3) 0.4498(2) 0.3075(2) 0.0771(19) Uani 1 1 d . . .
C6 C 1.0779(3) 0.4432(2) 0.3499(2) 0.0793(19) Uani 1 1 d . . .
H6 H 1.0854 0.4131 0.3641 0.095 Uiso 1 1 calc R . .
C7 C 1.0645(3) 0.4804(3) 0.3713(2) 0.0786(19) Uani 1 1 d . . .
H7 H 1.0623 0.4759 0.4003 0.094 Uiso 1 1 calc R . .
C8 C 1.0943(3) 0.4097(2) 0.2826(3) 0.083(2) Uani 1 1 d . . .
C9 C 1.0689(3) 0.4085(3) 0.2337(2) 0.091(2) Uani 1 1 d . . .
H9 H 1.0440 0.4326 0.2169 0.109 Uiso 1 1 calc R . .
C10 C 1.0815(3) 0.3713(3) 0.2109(2) 0.081(2) Uani 1 1 d . . .
C11 C 1.1183(3) 0.3369(2) 0.2353(2) 0.083(2) Uani 1 1 d . . .
H11 H 1.1268 0.3119 0.2191 0.100 Uiso 1 1 calc R . .
C12 C 1.1435(3) 0.3379(3) 0.2835(3) 0.090(2) Uani 1 1 d . . .
C13 C 1.1320(3) 0.3743(2) 0.3075(2) 0.084(2) Uani 1 1 d . . .
H13 H 1.1492 0.3754 0.3403 0.100 Uiso 1 1 calc R . .
C14 C 1.0561(3) 0.3702(3) 0.1594(2) 0.082(2) Uani 1 1 d . . .
C15 C 1.0526(3) 0.4124(2) 0.1344(2) 0.082(2) Uani 1 1 d . . .
H15 H 1.0647 0.4415 0.1500 0.098 Uiso 1 1 calc R . .
C16 C 1.0314(3) 0.4104(2) 0.0869(2) 0.0774(19) Uani 1 1 d . . .
H16 H 1.0307 0.4384 0.0703 0.093 Uiso 1 1 calc R . .
C17 C 1.0114(3) 0.3698(2) 0.0627(2) 0.082(2) Uani 1 1 d . . .
C18 C 1.0160(3) 0.3276(3) 0.0882(2) 0.094(2) Uani 1 1 d . . .
H18 H 1.0039 0.2986 0.0725 0.112 Uiso 1 1 calc R . .
C19 C 1.0373(3) 0.3287(2) 0.1343(2) 0.087(2) Uani 1 1 d . . .
H19 H 1.0398 0.3001 0.1506 0.104 Uiso 1 1 calc R . .
C20 C 1.1847(3) 0.3010(3) 0.3083(2) 0.087(2) Uani 1 1 d . . .
C21 C 1.2332(3) 0.3120(2) 0.3482(2) 0.093(2) Uani 1 1 d . . .
H21 H 1.2379 0.3431 0.3603 0.112 Uiso 1 1 calc R . .
C22 C 1.2736(3) 0.2785(3) 0.3696(2) 0.099(2) Uani 1 1 d . . .
H22 H 1.3053 0.2863 0.3964 0.118 Uiso 1 1 calc R . .
C23 C 1.2672(3) 0.2346(2) 0.3519(3) 0.083(2) Uani 1 1 d . . .
C24 C 1.2175(3) 0.2223(3) 0.3126(2) 0.091(2) Uani 1 1 d . . .
H24 H 1.2122 0.1909 0.3013 0.109 Uiso 1 1 calc R . .
C25 C 1.1780(3) 0.2554(3) 0.2915(2) 0.088(2) Uani 1 1 d . . .
H25 H 1.1459 0.2471 0.2652 0.106 Uiso 1 1 calc R . .
C26 C 0.8700(4) 0.5269(3) 0.4000(3) 0.082(2) Uani 1 1 d . . .
C27 C 0.8456(4) 0.4927(2) 0.4226(3) 0.082(2) Uani 1 1 d . . .
C28 C 0.8796(3) 0.4682(2) 0.4627(2) 0.085(2) Uani 1 1 d . . .
H28 H 0.9186 0.4717 0.4742 0.102 Uiso 1 1 calc R . .
C29 C 0.8568(4) 0.4391(2) 0.4853(2) 0.094(2) Uani 1 1 d . . .
H29 H 0.8803 0.4224 0.5120 0.112 Uiso 1 1 calc R . .
C30 C 0.7989(4) 0.4339(3) 0.4695(3) 0.096(2) Uani 1 1 d . . .
C31 C 0.7655(3) 0.4601(3) 0.4283(3) 0.104(2) Uani 1 1 d . . .
H31 H 0.7263 0.4579 0.4167 0.124 Uiso 1 1 calc R . .
C32 C 0.7894(4) 0.4879(2) 0.4059(2) 0.096(2) Uani 1 1 d . . .
H32 H 0.7667 0.5039 0.3785 0.115 Uiso 1 1 calc R . .
C33 C 0.7735(4) 0.4042(3) 0.4934(3) 0.105(3) Uani 1 1 d . . .
C34 C 0.7969(3) 0.4011(3) 0.5407(3) 0.108(3) Uani 1 1 d . . .
H34 H 0.8306 0.4173 0.5572 0.130 Uiso 1 1 calc R . .
C35 C 0.7727(4) 0.3749(3) 0.5653(3) 0.110(3) Uani 1 1 d . . .
C36 C 0.7243(4) 0.3517(3) 0.5410(3) 0.126(3) Uani 1 1 d . . .
H36 H 0.7072 0.3338 0.5571 0.151 Uiso 1 1 calc R . .
C37 C 0.6993(4) 0.3541(3) 0.4920(3) 0.114(3) Uani 1 1 d . . .
C38 C 0.7252(4) 0.3803(3) 0.4701(3) 0.122(3) Uani 1 1 d . . .
H38 H 0.7090 0.3819 0.4373 0.146 Uiso 1 1 calc R . .
C39 C 0.6484(4) 0.3261(3) 0.4668(3) 0.125(3) Uani 1 1 d . . .
C40 C 0.6051(4) 0.3226(3) 0.4819(3) 0.111(3) Uani 1 1 d . . .
H40 H 0.6065 0.3409 0.5075 0.134 Uiso 1 1 calc R . .
C41 C 0.5615(3) 0.2937(3) 0.4606(3) 0.110(3) Uani 1 1 d . . .
H41 H 0.5332 0.2903 0.4717 0.132 Uiso 1 1 calc R . .
C42 C 0.5594(4) 0.2685(3) 0.4211(3) 0.117(3) Uani 1 1 d . . .
C43 C 0.6005(4) 0.2726(3) 0.4063(3) 0.135(4) Uani 1 1 d . . .
H43 H 0.5986 0.2548 0.3804 0.162 Uiso 1 1 calc R . .
C44 C 0.6432(4) 0.3007(4) 0.4268(3) 0.139(4) Uani 1 1 d . . .
H44 H 0.6706 0.3038 0.4146 0.167 Uiso 1 1 calc R . .
C45 C 0.7964(4) 0.3729(3) 0.6165(3) 0.107(3) Uani 1 1 d . . .
C46 C 0.8529(5) 0.3595(3) 0.6393(3) 0.107(3) Uani 1 1 d . . .
H46 H 0.8739 0.3518 0.6219 0.128 Uiso 1 1 calc R . .
C47 C 0.8770(3) 0.3579(2) 0.6873(3) 0.100(2) Uani 1 1 d . . .
H47 H 0.9146 0.3488 0.7024 0.120 Uiso 1 1 calc R . .
C48 C 0.8480(4) 0.3689(3) 0.7131(3) 0.092(2) Uani 1 1 d . . .
C49 C 0.7932(5) 0.3821(3) 0.6912(3) 0.111(3) Uani 1 1 d . . .
H49 H 0.7729 0.3905 0.7091 0.134 Uiso 1 1 calc R . .
C50 C 0.7666(4) 0.3833(3) 0.6416(3) 0.120(3) Uani 1 1 d . . .
H50 H 0.7286 0.3913 0.6267 0.144 Uiso 1 1 calc R . .
C51 C 0.8706(4) 0.6298(3) 0.2646(3) 0.096(3) Uani 1 1 d . . .
C52 C 1.0131(4) 0.7354(3) 0.4032(3) 0.103(3) Uani 1 1 d . . .
C53 C 0.8154(4) 0.7002(3) 0.3733(3) 0.091(2) Uani 1 1 d . . .
C54 C 0.9910(3) 0.6304(3) 0.5115(3) 0.081(2) Uani 1 1 d . . .
C55 C 0.8569(6) 0.5824(5) 0.5129(5) 0.127(5) Uiso 0.55 1 d P . .
H55A H 0.8551 0.5481 0.5090 0.153 Uiso 0.55 1 calc PR . .
H55B H 0.8331 0.5920 0.5285 0.153 Uiso 0.55 1 calc PR . .
H55C H 0.8951 0.5918 0.5315 0.153 Uiso 0.55 1 calc PR . .
C56 C 0.8395(6) 0.6033(5) 0.4712(5) 0.106(4) Uiso 0.55 1 d P . .
C57 C 0.7766(8) 0.6064(7) 0.4443(6) 0.187(8) Uiso 0.55 1 d P . .
H57B H 0.7638 0.6378 0.4482 0.225 Uiso 0.55 1 calc PR . .
H57C H 0.7585 0.5826 0.4560 0.225 Uiso 0.55 1 calc PR . .
H57A H 0.7674 0.6007 0.4115 0.225 Uiso 0.55 1 calc PR . .

loop_
_atom_site_aniso_label
_atom_site_aniso_U_11
_atom_site_aniso_U_22
_atom_site_aniso_U_33
_atom_site_aniso_U_23
_atom_site_aniso_U_13
_atom_site_aniso_U_12
Zn1 0.0990(8) 0.0623(6) 0.0687(7) 0.0008(4) 0.0265(5) 0.0010(5)
Zn2 0.0956(8) 0.0606(6) 0.0673(6) 0.0022(4) 0.0293(5) 0.0070(5)
Zn3 0.1068(8) 0.0640(6) 0.0759(7) 0.0028(4) 0.0369(6) 0.0015(5)
Zn4 0.0917(7) 0.0616(6) 0.0674(7) 0.0001(4) 0.0232(5) 0.0062(5)
O1 0.092(3) 0.057(2) 0.071(3) -0.002(2) 0.026(2) -0.002(2)
O2 0.119(4) 0.068(3) 0.075(3) 0.020(3) 0.023(3) -0.001(3)
O3 0.092(4) 0.070(3) 0.080(3) 0.008(2) 0.029(3) -0.005(3)
O4 0.082(3) 0.069(3) 0.088(3) -0.003(3) 0.021(3) 0.017(2)
O5 0.130(4) 0.069(3) 0.097(4) 0.016(3) 0.055(3) 0.018(3)
O6 0.154(5) 0.116(4) 0.071(4) -0.002(3) 0.050(4) -0.008(4)
O7 0.149(5) 0.084(4) 0.070(4) 0.000(3) 0.041(3) -0.009(3)
O8 0.110(4) 0.102(4) 0.089(4) -0.001(3) 0.035(3) -0.028(3)
O9 0.107(4) 0.070(3) 0.100(4) -0.014(3) 0.037(3) -0.009(3)
O10 0.109(4) 0.079(3) 0.081(3) -0.016(3) 0.018(3) 0.001(3)
O11 0.078(3) 0.081(3) 0.089(3) 0.011(3) 0.014(3) 0.011(3)
O12 0.108(4) 0.071(3) 0.062(3) 0.006(2) 0.027(3) 0.018(3)
O13 0.138(4) 0.083(3) 0.068(3) -0.008(3) 0.035(3) 0.010(3)
C1 0.100(6) 0.118(7) 0.064(6) -0.015(5) 0.036(5) -0.028(6)
C2 0.090(5) 0.069(5) 0.055(5) -0.006(4) 0.025(4) 0.016(4)
C3 0.105(6) 0.074(5) 0.070(5) 0.003(4) 0.039(4) 0.018(4)
C4 0.117(6) 0.089(5) 0.066(5) 0.016(4) 0.047(4) 0.020(5)
C5 0.092(5) 0.067(5) 0.068(5) 0.004(4) 0.026(4) 0.014(4)
C6 0.105(6) 0.067(5) 0.068(5) 0.003(4) 0.038(4) 0.015(4)
C7 0.091(5) 0.080(5) 0.064(5) 0.007(4) 0.030(4) 0.006(4)
C8 0.082(5) 0.077(5) 0.086(6) -0.009(4) 0.031(4) 0.012(4)
C9 0.108(6) 0.089(5) 0.061(5) 0.003(4) 0.019(4) 0.020(5)
C10 0.108(6) 0.074(5) 0.050(5) 0.003(4) 0.021(4) 0.007(5)
C11 0.110(6) 0.072(5) 0.054(5) -0.010(4) 0.019(4) 0.012(5)
C12 0.099(6) 0.081(5) 0.082(6) 0.005(5) 0.028(5) 0.028(5)
C13 0.091(5) 0.084(5) 0.070(5) -0.001(4) 0.025(4) 0.031(5)
C14 0.094(5) 0.079(5) 0.071(5) -0.001(4) 0.032(4) 0.022(5)
C15 0.106(6) 0.068(5) 0.054(5) -0.001(4) 0.014(4) 0.004(4)
C16 0.091(5) 0.062(5) 0.076(5) 0.000(4) 0.030(4) -0.007(4)
C17 0.110(6) 0.067(5) 0.056(5) -0.001(4) 0.018(4) 0.000(4)
C18 0.131(7) 0.083(5) 0.051(5) 0.001(4) 0.020(4) -0.003(5)
C19 0.123(6) 0.072(5) 0.051(5) 0.006(4) 0.021(4) 0.002(4)
C20 0.102(6) 0.081(5) 0.064(5) -0.007(4) 0.019(4) 0.015(5)
C21 0.122(7) 0.073(5) 0.079(5) -0.016(4) 0.034(5) 0.000(5)
C22 0.111(6) 0.063(5) 0.091(5) 0.001(4) 0.008(5) 0.018(5)
C23 0.105(6) 0.054(5) 0.093(6) -0.001(4) 0.045(5) 0.021(5)
C24 0.105(6) 0.079(5) 0.072(5) -0.015(4) 0.018(5) 0.015(5)
C25 0.097(6) 0.079(5) 0.077(5) -0.006(4) 0.022(4) 0.030(5)
C26 0.116(7) 0.063(5) 0.068(5) -0.014(4) 0.038(6) -0.012(6)
C27 0.087(6) 0.067(5) 0.083(6) -0.013(4) 0.025(5) -0.020(5)
C28 0.090(6) 0.075(5) 0.080(5) 0.007(4) 0.023(5) -0.017(5)
C29 0.110(7) 0.076(5) 0.086(5) -0.002(4) 0.030(5) -0.021(5)
C30 0.105(7) 0.097(6) 0.076(6) -0.002(5) 0.027(5) -0.027(5)
C31 0.097(6) 0.110(6) 0.088(6) -0.011(5) 0.021(5) -0.032(5)
C32 0.118(7) 0.084(5) 0.078(5) 0.013(4) 0.032(5) -0.031(5)
C33 0.122(7) 0.127(6) 0.058(5) -0.004(5) 0.027(5) -0.052(6)
C34 0.116(7) 0.114(6) 0.076(6) -0.004(5) 0.020(5) -0.037(5)
C35 0.143(8) 0.121(7) 0.061(6) -0.006(5) 0.034(6) -0.056(6)
C36 0.159(8) 0.151(8) 0.056(5) -0.018(5) 0.030(5) -0.071(7)
C37 0.132(7) 0.118(6) 0.097(7) -0.028(5) 0.050(6) -0.068(6)
C38 0.132(7) 0.145(7) 0.082(6) -0.012(5) 0.035(6) -0.075(6)
C39 0.134(8) 0.156(8) 0.081(6) -0.009(6) 0.037(6) -0.065(7)
C40 0.142(8) 0.114(6) 0.088(6) -0.024(5) 0.056(6) -0.039(6)
C41 0.109(7) 0.101(6) 0.114(7) -0.020(5) 0.039(5) -0.058(5)
C42 0.124(8) 0.104(6) 0.095(7) -0.044(5) 0.015(6) -0.082(6)
C43 0.137(8) 0.185(9) 0.093(6) -0.041(6) 0.057(6) -0.108(7)
C44 0.135(8) 0.223(10) 0.085(6) -0.050(7) 0.072(6) -0.087(8)
C45 0.112(8) 0.112(7) 0.087(7) -0.004(5) 0.030(6) -0.039(6)
C46 0.157(9) 0.093(6) 0.083(7) -0.004(5) 0.061(6) -0.039(6)
C47 0.116(7) 0.100(6) 0.083(7) 0.008(5) 0.040(6) -0.015(5)
C48 0.108(7) 0.093(6) 0.069(6) 0.012(4) 0.029(6) -0.001(5)
C49 0.169(10) 0.107(6) 0.073(6) -0.002(5) 0.064(6) -0.016(6)
C50 0.134(8) 0.148(8) 0.088(7) 0.000(5) 0.054(6) -0.012(6)
C51 0.123(8) 0.062(5) 0.086(8) -0.019(5) 0.023(6) 0.001(5)
C52 0.147(9) 0.101(7) 0.068(6) 0.003(5) 0.052(6) 0.025(6)
C53 0.133(8) 0.059(5) 0.092(6) -0.011(5) 0.058(6) 0.008(6)
C54 0.090(5) 0.065(5) 0.076(6) 0.012(4) 0.021(4) 0.016(5)

loop_
_atom_type_symbol
_atom_type_description
_atom_type_scat_dispersion_real
_atom_type_scat_dispersion_imag
_atom_type_scat_source
C C 0.0181 0.0091 'International Tables Vol C Tables 4.2.6.8 and 6.1.1.4'
H H 0.0000 0.0000 'International Tables Vol C Tables 4.2.6.8 and 6.1.1.4'
O O 0.0492 0.0322 'International Tables Vol C Tables 4.2.6.8 and 6.1.1.4'
Zn Zn -1.5491 0.6778 'International Tables Vol C Tables 4.2.6.8 and 6.1.1.4'

loop_
_geom_angle_atom_site_label_1
_geom_angle_atom_site_label_2
_geom_angle_atom_site_label_3
_geom_angle
_geom_angle_site_symmetry_1
_geom_angle_site_symmetry_3
_geom_angle_publ_flag
O2 Zn1 O11 109.4(2) . . ?
O2 Zn1 O1 113.52(18) . . ?
O11 Zn1 O1 108.77(17) . . ?
O2 Zn1 O7 111.1(2) . . ?
O11 Zn1 O7 103.2(2) . . ?
O1 Zn1 O7 110.4(2) . . ?
O2 Zn1 Zn4 118.84(13) . . ?
O11 Zn1 Zn4 74.03(14) . . ?
O1 Zn1 Zn4 35.83(11) . . ?
O7 Zn1 Zn4 127.96(17) . . ?
O1 Zn2 O12 113.48(17) . . ?
O1 Zn2 O3 108.11(18) . . ?
O12 Zn2 O3 106.59(18) . . ?
O1 Zn2 O4 112.45(17) . . ?
O12 Zn2 O4 112.75(19) . . ?
O3 Zn2 O4 102.56(19) . . ?
O1 Zn2 Zn4 35.98(11) . . ?
O12 Zn2 Zn4 77.52(14) . . ?
O3 Zn2 Zn4 120.01(15) . . ?
O4 Zn2 Zn4 131.74(13) . . ?
O8 Zn3 O5 107.1(2) . . ?
O8 Zn3 O1 112.61(19) . . ?
O5 Zn3 O1 107.50(18) . . ?
O8 Zn3 O6 117.0(2) . . ?
O5 Zn3 O6 99.4(2) . . ?
O1 Zn3 O6 111.8(2) . . ?
O10 Zn4 O13 117.3(2) . . ?
O10 Zn4 O1 114.31(18) . . ?
O13 Zn4 O1 111.49(18) . . ?
O10 Zn4 O9 103.6(2) . . ?
O13 Zn4 O9 102.5(2) . . ?
O1 Zn4 O9 105.79(19) . . ?
O10 Zn4 Zn2 136.08(15) . . ?
O13 Zn4 Zn2 75.98(14) . . ?
O1 Zn4 Zn2 35.51(11) . . ?
O9 Zn4 Zn2 114.33(15) . . ?
O10 Zn4 Zn1 79.81(15) . . ?
O13 Zn4 Zn1 123.93(14) . . ?
O1 Zn4 Zn1 35.92(12) . . ?
O9 Zn4 Zn1 126.06(15) . . ?
Zn2 Zn4 Zn1 60.50(3) . . ?
Zn2 O1 Zn4 108.51(18) . . ?
Zn2 O1 Zn1 109.98(17) . . ?
Zn4 O1 Zn1 108.25(19) . . ?
Zn2 O1 Zn3 110.18(19) . . ?
Zn4 O1 Zn3 110.50(17) . . ?
Zn1 O1 Zn3 109.39(18) . . ?
C26 O2 Zn1 125.0(5) . . ?
C26 O3 Zn2 129.5(5) . . ?
C1 O4 Zn2 123.8(5) . . ?
C1 O5 Zn3 133.5(5) . . ?
C51 O6 Zn3 127.0(5) . . ?
C51 O7 Zn1 130.6(6) . . ?
C52 O8 Zn3 127.7(6) . . ?
C52 O9 Zn4 134.4(5) . . ?
C53 O10 Zn4 125.2(5) . . ?
C53 O11 Zn1 130.4(5) . . ?
C54 O12 Zn2 130.1(5) . . ?
C54 O13 Zn4 130.5(4) . . ?
O5 C1 O4 124.0(8) . . ?
O5 C1 C2 120.9(7) . . ?
O4 C1 C2 115.0(8) . . ?
C3 C2 C7 121.4(6) . . ?
C3 C2 C1 116.6(7) . . ?
C7 C2 C1 121.8(7) . . ?
C2 C3 C4 118.3(6) . . ?
C2 C3 H3 120.8 . . ?
C4 C3 H3 120.8 . . ?
C5 C4 C3 121.2(6) . . ?
C5 C4 H4 119.4 . . ?
C3 C4 H4 119.4 . . ?
C6 C5 C4 119.3(6) . . ?
C6 C5 C8 121.2(6) . . ?
C4 C5 C8 119.4(7) . . ?
C7 C6 C5 119.8(6) . . ?
C7 C6 H6 120.1 . . ?
C5 C6 H6 120.1 . . ?
C6 C7 C2 119.9(6) . . ?
C6 C7 H7 120.1 . . ?
C2 C7 H7 120.1 . . ?
C13 C8 C9 120.8(6) . . ?
C13 C8 C5 120.7(6) . . ?
C9 C8 C5 118.5(6) . . ?
C10 C9 C8 118.4(6) . . ?
C10 C9 H9 120.8 . . ?
C8 C9 H9 120.8 . . ?
C11 C10 C9 120.7(6) . . ?
C11 C10 C14 120.3(6) . . ?
C9 C10 C14 119.0(7) . . ?
C10 C11 C12 121.1(6) . . ?
C10 C11 H11 119.4 . . ?
C12 C11 H11 119.4 . . ?
C13 C12 C11 120.0(6) . . ?
C13 C12 C20 120.8(7) . . ?
C11 C12 C20 119.1(7) . . ?
C12 C13 C8 119.0(6) . . ?
C12 C13 H13 120.5 . . ?
C8 C13 H13 120.5 . . ?
C19 C14 C15 117.8(6) . . ?
C19 C14 C10 122.8(6) . . ?
C15 C14 C10 119.4(6) . . ?
C16 C15 C14 118.7(6) . . ?
C16 C15 H15 120.7 . . ?
C14 C15 H15 120.7 . . ?
C17 C16 C15 123.0(6) . . ?
C17 C16 H16 118.5 . . ?
C15 C16 H16 118.5 . . ?
C16 C17 C18 117.7(6) . . ?
C16 C17 C54 120.3(6) . 6_565 ?
C18 C17 C54 121.7(6) . 6_565 ?
C19 C18 C17 120.3(6) . . ?
C19 C18 H18 119.9 . . ?
C17 C18 H18 119.9 . . ?
C18 C19 C14 122.5(6) . . ?
C18 C19 H19 118.7 . . ?
C14 C19 H19 118.7 . . ?
C25 C20 C21 118.5(7) . . ?
C25 C20 C12 120.3(7) . . ?
C21 C20 C12 121.2(7) . . ?
C22 C21 C20 121.5(6) . . ?
C22 C21 H21 119.2 . . ?
C20 C21 H21 119.2 . . ?
C23 C22 C21 119.2(7) . . ?
C23 C22 H22 120.4 . . ?
C21 C22 H22 120.4 . . ?
C22 C23 C24 120.0(7) . . ?
C22 C23 C53 117.5(7) . 3_545 ?
C24 C23 C53 122.4(7) . 3_545 ?
C25 C24 C23 120.6(6) . . ?
C25 C24 H24 119.7 . . ?
C23 C24 H24 119.7 . . ?
C24 C25 C20 120.2(7) . . ?
C24 C25 H25 119.9 . . ?
C20 C25 H25 119.9 . . ?
O2 C26 O3 126.2(7) . . ?
O2 C26 C27 118.1(8) . . ?
O3 C26 C27 115.7(8) . . ?
C32 C27 C28 120.0(7) . . ?
C32 C27 C26 119.3(8) . . ?
C28 C27 C26 120.6(8) . . ?
C29 C28 C27 120.6(7) . . ?
C29 C28 H28 119.7 . . ?
C27 C28 H28 119.7 . . ?
C28 C29 C30 120.9(7) . . ?
C28 C29 H29 119.6 . . ?
C30 C29 H29 119.6 . . ?
C29 C30 C31 116.6(7) . . ?
C29 C30 C33 122.2(8) . . ?
C31 C30 C33 121.2(8) . . ?
C32 C31 C30 121.1(7) . . ?
C32 C31 H31 119.4 . . ?
C30 C31 H31 119.4 . . ?
C27 C32 C31 120.7(7) . . ?
C27 C32 H32 119.6 . . ?
C31 C32 H32 119.6 . . ?
C38 C33 C34 118.1(7) . . ?
C38 C33 C30 121.9(7) . . ?
C34 C33 C30 120.0(8) . . ?
C33 C34 C35 122.1(7) . . ?
C33 C34 H34 118.9 . . ?
C35 C34 H34 118.9 . . ?
C36 C35 C34 118.3(7) . . ?
C36 C35 C45 119.0(8) . . ?
C34 C35 C45 122.6(8) . . ?
C35 C36 C37 120.6(7) . . ?
C35 C36 H36 119.7 . . ?
C37 C36 H36 119.7 . . ?
C38 C37 C36 118.0(8) . . ?
C38 C37 C39 123.0(8) . . ?
C36 C37 C39 118.9(8) . . ?
C37 C38 C33 122.8(8) . . ?
C37 C38 H38 118.6 . . ?
C33 C38 H38 118.6 . . ?
C40 C39 C44 117.8(8) . . ?
C40 C39 C37 122.5(9) . . ?
C44 C39 C37 119.7(9) . . ?
C41 C40 C39 121.1(8) . . ?
C41 C40 H40 119.4 . . ?
C39 C40 H40 119.4 . . ?
C40 C41 C42 118.1(8) . . ?
C40 C41 H41 121.0 . . ?
C42 C41 H41 121.0 . . ?
C43 C42 C41 120.5(7) . . ?
C43 C42 C52 125.7(9) . 3_445 ?
C41 C42 C52 113.5(9) . 3_445 ?
C44 C43 C42 122.0(8) . . ?
C44 C43 H43 119.0 . . ?
C42 C43 H43 119.0 . . ?
C43 C44 C39 120.3(8) . . ?
C43 C44 H44 119.8 . . ?
C39 C44 H44 119.8 . . ?
C50 C45 C46 119.8(9) . . ?
C50 C45 C35 122.7(10) . . ?
C46 C45 C35 117.5(9) . . ?
C47 C46 C45 119.4(8) . . ?
C47 C46 H46 120.3 . . ?
C45 C46 H46 120.3 . . ?
C48 C47 C46 121.7(8) . . ?
C48 C47 H47 119.1 . . ?
C46 C47 H47 119.1 . . ?
C47 C48 C49 119.2(8) . . ?
C47 C48 C51 125.7(10) . 6_566 ?
C49 C48 C51 115.0(9) . 6_566 ?
C48 C49 C50 120.7(8) . . ?
C48 C49 H49 119.7 . . ?
C50 C49 H49 119.7 . . ?
C45 C50 C49 119.2(9) . . ?
C45 C50 H50 120.4 . . ?
C49 C50 H50 120.4 . . ?
O7 C51 O6 127.7(9) . . ?
O7 C51 C48 120.9(9) . 6_565 ?
O6 C51 C48 111.4(9) . 6_565 ?
O9 C52 O8 121.7(9) . . ?
O9 C52 C42 121.5(8) . 3 ?
O8 C52 C42 116.7(9) . 3 ?
O10 C53 O11 128.3(7) . . ?
O10 C53 C23 119.2(7) . 3_455 ?
O11 C53 C23 112.5(7) . 3_455 ?
O12 C54 O13 125.7(7) . . ?
O12 C54 C17 119.0(6) . 6_566 ?
O13 C54 C17 115.3(7) . 6_566 ?
C56 C55 H55A 109.5 . . ?
C56 C55 H55B 109.5 . . ?
H55A C55 H55B 109.5 . . ?
C56 C55 H55C 109.5 . . ?
H55A C55 H55C 109.5 . . ?
H55B C55 H55C 109.5 . . ?
O14 C56 C55 123.5(14) . . ?
O14 C56 C57 119.4(14) . . ?
C55 C56 C57 115.9(15) . . ?
C56 C57 H57B 109.5 . . ?
C56 C57 H57C 109.5 . . ?
H57B C57 H57C 109.5 . . ?
C56 C57 H57A 109.5 . . ?
H57B C57 H57A 109.5 . . ?
H57C C57 H57A 109.5 . . ?

loop_
_geom_bond_atom_site_label_1
_geom_bond_atom_site_label_2
_geom_bond_distance
_geom_bond_site_symmetry_2
_geom_bond_publ_flag
Zn1 O2 1.918(4) . ?
Zn1 O11 1.924(5) . ?
Zn1 O1 1.949(4) . ?
Zn1 O7 1.953(5) . ?
Zn1 Zn4 3.1547(11) . ?
Zn2 O1 1.923(4) . ?
Zn2 O12 1.933(4) . ?
Zn2 O3 1.942(5) . ?
Zn2 O4 1.966(4) . ?
Zn2 Zn4 3.1389(11) . ?
Zn3 O8 1.906(5) . ?
Zn3 O5 1.938(5) . ?
Zn3 O1 1.950(4) . ?
Zn3 O6 1.953(5) . ?
Zn4 O10 1.910(5) . ?
Zn4 O13 1.932(4) . ?
Zn4 O1 1.945(4) . ?
Zn4 O9 1.976(5) . ?
O2 C26 1.253(8) . ?
O3 C26 1.283(8) . ?
O4 C1 1.304(7) . ?
O5 C1 1.247(8) . ?
O6 C51 1.298(9) . ?
O7 C51 1.225(10) . ?
O8 C52 1.305(8) . ?
O9 C52 1.271(9) . ?
O10 C53 1.230(8) . ?
O11 C53 1.313(7) . ?
O12 C54 1.227(7) . ?
O13 C54 1.306(7) . ?
O14 C56 1.291(14) . ?
C1 C2 1.488(9) . ?
C2 C3 1.353(7) . ?
C2 C7 1.401(8) . ?
C3 C4 1.396(8) . ?
C3 H3 0.9500 . ?
C4 C5 1.393(8) . ?
C4 H4 0.9500 . ?
C5 C6 1.381(8) . ?
C5 C8 1.508(8) . ?
C6 C7 1.374(8) . ?
C6 H6 0.9500 . ?
C7 H7 0.9500 . ?
C8 C13 1.412(8) . ?
C8 C9 1.421(8) . ?
C9 C10 1.390(8) . ?
C9 H9 0.9500 . ?
C10 C11 1.377(8) . ?
C10 C14 1.491(8) . ?
C11 C12 1.399(8) . ?
C11 H11 0.9500 . ?
C12 C13 1.385(8) . ?
C12 C20 1.486(8) . ?
C13 H13 0.9500 . ?
C14 C19 1.396(8) . ?
C14 C15 1.420(8) . ?
C15 C16 1.376(7) . ?
C15 H15 0.9500 . ?
C16 C17 1.367(8) . ?
C16 H16 0.9500 . ?
C17 C18 1.423(8) . ?
C17 C54 1.487(9) 6_565 ?
C18 C19 1.336(7) . ?
C18 H18 0.9500 . ?
C19 H19 0.9500 . ?
C20 C25 1.383(8) . ?
C20 C21 1.427(8) . ?
C21 C22 1.388(8) . ?
C21 H21 0.9500 . ?
C22 C23 1.349(8) . ?
C22 H22 0.9500 . ?
C23 C24 1.444(8) . ?
C23 C53 1.529(10) 3_545 ?
C24 C25 1.362(8) . ?
C24 H24 0.9500 . ?
C25 H25 0.9500 . ?
C26 C27 1.494(9) . ?
C27 C32 1.369(9) . ?
C27 C28 1.409(8) . ?
C28 C29 1.379(8) . ?
C28 H28 0.9500 . ?
C29 C30 1.412(9) . ?
C29 H29 0.9500 . ?
C30 C31 1.452(9) . ?
C30 C33 1.462(10) . ?
C31 C32 1.370(9) . ?
C31 H31 0.9500 . ?
C32 H32 0.9500 . ?
C33 C38 1.370(9) . ?
C33 C34 1.374(9) . ?
C34 C35 1.402(9) . ?
C34 H34 0.9500 . ?
C35 C36 1.368(9) . ?
C35 C45 1.484(10) . ?
C36 C37 1.424(9) . ?
C36 H36 0.9500 . ?
C37 C38 1.370(9) . ?
C37 C39 1.489(10) . ?
C38 H38 0.9500 . ?
C39 C40 1.406(10) . ?
C39 C44 1.412(10) . ?
C40 C41 1.354(9) . ?
C40 H40 0.9500 . ?
C41 C42 1.417(10) . ?
C41 H41 0.9500 . ?
C42 C43 1.347(11) . ?
C42 C52 1.464(11) 3_445 ?
C43 C44 1.319(9) . ?
C43 H43 0.9500 . ?
C44 H44 0.9500 . ?
C45 C50 1.356(10) . ?
C45 C46 1.422(10) . ?
C46 C47 1.392(9) . ?
C46 H46 0.9500 . ?
C47 C48 1.361(9) . ?
C47 H47 0.9500 . ?
C48 C49 1.380(10) . ?
C48 C51 1.493(10) 6_566 ?
C49 C50 1.439(10) . ?
C49 H49 0.9500 . ?
C50 H50 0.9500 . ?
C51 C48 1.493(10) 6_565 ?
C52 C42 1.464(11) 3 ?
C53 C23 1.529(10) 3_455 ?
C54 C17 1.487(9) 6_566 ?
C55 C56 1.347(15) . ?
C55 H55A 0.9800 . ?
C55 H55B 0.9800 . ?
C55 H55C 0.9800 . ?
C56 C57 1.535(19) . ?
C57 H57B 0.9800 . ?
C57 H57C 0.9800 . ?
C57 H57A 0.9800 . ?

loop_
_geom_torsion_atom_site_label_1
_geom_torsion_atom_site_label_2
_geom_torsion_atom_site_label_3
_geom_torsion_atom_site_label_4
_geom_torsion
_geom_torsion_site_symmetry_1
_geom_torsion_site_symmetry_2
_geom_torsion_site_symmetry_3
_geom_torsion_site_symmetry_4
_geom_torsion_publ_flag
O1 Zn2 Zn4 O10 64.3(3) . . . . ?
O12 Zn2 Zn4 O10 -117.2(3) . . . . ?
O3 Zn2 Zn4 O10 -15.1(3) . . . . ?
O4 Zn2 Zn4 O10 133.4(3) . . . . ?
O1 Zn2 Zn4 O13 179.3(2) . . . . ?
O12 Zn2 Zn4 O13 -2.1(2) . . . . ?
O3 Zn2 Zn4 O13 100.0(2) . . . . ?
O4 Zn2 Zn4 O13 -111.6(2) . . . . ?
O12 Zn2 Zn4 O1 178.5(2) . . . . ?
O3 Zn2 Zn4 O1 -79.4(2) . . . . ?
O4 Zn2 Zn4 O1 69.0(3) . . . . ?
O1 Zn2 Zn4 O9 -83.1(2) . . . . ?
O12 Zn2 Zn4 O9 95.4(2) . . . . ?
O3 Zn2 Zn4 O9 -162.5(2) . . . . ?
O4 Zn2 Zn4 O9 -14.1(2) . . . . ?
O1 Zn2 Zn4 Zn1 36.0(2) . . . . ?
O12 Zn2 Zn4 Zn1 -145.49(14) . . . . ?
O3 Zn2 Zn4 Zn1 -43.38(14) . . . . ?
O4 Zn2 Zn4 Zn1 105.03(17) . . . . ?
O2 Zn1 Zn4 O10 -105.2(2) . . . . ?
O11 Zn1 Zn4 O10 -1.5(2) . . . . ?
O1 Zn1 Zn4 O10 164.0(2) . . . . ?
O7 Zn1 Zn4 O10 93.0(3) . . . . ?
O2 Zn1 Zn4 O13 11.0(3) . . . . ?
O11 Zn1 Zn4 O13 114.7(2) . . . . ?
O1 Zn1 Zn4 O13 -79.9(3) . . . . ?
O7 Zn1 Zn4 O13 -150.8(3) . . . . ?
O2 Zn1 Zn4 O1 90.9(3) . . . . ?
O11 Zn1 Zn4 O1 -165.5(2) . . . . ?
O7 Zn1 Zn4 O1 -71.0(3) . . . . ?
O2 Zn1 Zn4 O9 155.3(2) . . . . ?
O11 Zn1 Zn4 O9 -101.0(2) . . . . ?
O1 Zn1 Zn4 O9 64.4(3) . . . . ?
O7 Zn1 Zn4 O9 -6.5(3) . . . . ?
O2 Zn1 Zn4 Zn2 55.32(18) . . . . ?
O11 Zn1 Zn4 Zn2 158.96(14) . . . . ?
O1 Zn1 Zn4 Zn2 -35.58(18) . . . . ?
O7 Zn1 Zn4 Zn2 -106.5(2) . . . . ?
O12 Zn2 O1 Zn4 -1.6(3) . . . . ?
O3 Zn2 O1 Zn4 116.4(2) . . . . ?
O4 Zn2 O1 Zn4 -131.06(19) . . . . ?
O12 Zn2 O1 Zn1 -119.8(2) . . . . ?
O3 Zn2 O1 Zn1 -1.8(2) . . . . ?
O4 Zn2 O1 Zn1 110.7(2) . . . . ?
Zn4 Zn2 O1 Zn1 -118.2(3) . . . . ?
O12 Zn2 O1 Zn3 119.5(2) . . . . ?
O3 Zn2 O1 Zn3 -122.5(2) . . . . ?
O4 Zn2 O1 Zn3 -10.0(2) . . . . ?
Zn4 Zn2 O1 Zn3 121.1(3) . . . . ?
O10 Zn4 O1 Zn2 -136.7(2) . . . . ?
O13 Zn4 O1 Zn2 -0.7(3) . . . . ?
O9 Zn4 O1 Zn2 109.9(2) . . . . ?
Zn1 Zn4 O1 Zn2 -119.3(3) . . . . ?
O10 Zn4 O1 Zn1 -17.4(3) . . . . ?
O13 Zn4 O1 Zn1 118.6(2) . . . . ?
O9 Zn4 O1 Zn1 -130.7(2) . . . . ?
Zn2 Zn4 O1 Zn1 119.3(3) . . . . ?
O10 Zn4 O1 Zn3 102.4(2) . . . . ?
O13 Zn4 O1 Zn3 -121.6(2) . . . . ?
O9 Zn4 O1 Zn3 -11.0(2) . . . . ?
Zn2 Zn4 O1 Zn3 -120.9(3) . . . . ?
Zn1 Zn4 O1 Zn3 119.8(3) . . . . ?
O2 Zn1 O1 Zn2 11.2(3) . . . . ?
O11 Zn1 O1 Zn2 133.17(19) . . . . ?
O7 Zn1 O1 Zn2 -114.3(2) . . . . ?
Zn4 Zn1 O1 Zn2 118.4(3) . . . . ?
O2 Zn1 O1 Zn4 -107.2(2) . . . . ?
O11 Zn1 O1 Zn4 14.8(2) . . . . ?
O7 Zn1 O1 Zn4 127.3(2) . . . . ?
O2 Zn1 O1 Zn3 132.3(2) . . . . ?
O11 Zn1 O1 Zn3 -105.70(19) . . . . ?
O7 Zn1 O1 Zn3 6.9(2) . . . . ?
Zn4 Zn1 O1 Zn3 -120.5(3) . . . . ?
O8 Zn3 O1 Zn2 -100.1(2) . . . . ?
O5 Zn3 O1 Zn2 17.6(2) . . . . ?
O6 Zn3 O1 Zn2 125.7(2) . . . . ?
O8 Zn3 O1 Zn4 19.8(3) . . . . ?
O5 Zn3 O1 Zn4 137.5(2) . . . . ?
O6 Zn3 O1 Zn4 -114.4(2) . . . . ?
O8 Zn3 O1 Zn1 138.9(2) . . . . ?
O5 Zn3 O1 Zn1 -103.4(2) . . . . ?
O6 Zn3 O1 Zn1 4.7(2) . . . . ?
O11 Zn1 O2 C26 -125.5(5) . . . . ?
O1 Zn1 O2 C26 -3.9(6) . . . . ?
O7 Zn1 O2 C26 121.2(6) . . . . ?
Zn4 Zn1 O2 C26 -43.5(6) . . . . ?
O1 Zn2 O3 C26 -23.2(6) . . . . ?
O12 Zn2 O3 C26 99.2(6) . . . . ?
O4 Zn2 O3 C26 -142.1(5) . . . . ?
Zn4 Zn2 O3 C26 14.2(6) . . . . ?
O1 Zn2 O4 C1 -16.0(6) . . . . ?
O12 Zn2 O4 C1 -145.9(5) . . . . ?
O3 Zn2 O4 C1 99.9(5) . . . . ?
Zn4 Zn2 O4 C1 -52.4(6) . . . . ?
O8 Zn3 O5 C1 115.0(7) . . . . ?
O1 Zn3 O5 C1 -6.2(7) . . . . ?
O6 Zn3 O5 C1 -122.8(7) . . . . ?
O8 Zn3 O6 C51 -148.6(6) . . . . ?
O5 Zn3 O6 C51 96.7(6) . . . . ?
O1 Zn3 O6 C51 -16.6(6) . . . . ?
O2 Zn1 O7 C51 -145.1(7) . . . . ?
O11 Zn1 O7 C51 97.8(7) . . . . ?
O1 Zn1 O7 C51 -18.3(7) . . . . ?
Zn4 Zn1 O7 C51 17.9(8) . . . . ?
O5 Zn3 O8 C52 -128.1(6) . . . . ?
O1 Zn3 O8 C52 -10.2(7) . . . . ?
O6 Zn3 O8 C52 121.5(6) . . . . ?
O10 Zn4 O9 C52 -136.0(7) . . . . ?
O13 Zn4 O9 C52 101.4(7) . . . . ?
O1 Zn4 O9 C52 -15.5(8) . . . . ?
Zn2 Zn4 O9 C52 21.4(8) . . . . ?
Zn1 Zn4 O9 C52 -48.8(8) . . . . ?
O13 Zn4 O10 C53 -129.7(6) . . . . ?
O1 Zn4 O10 C53 3.6(7) . . . . ?
O9 Zn4 O10 C53 118.2(6) . . . . ?
Zn2 Zn4 O10 C53 -31.5(7) . . . . ?
Zn1 Zn4 O10 C53 -6.7(6) . . . . ?
O2 Zn1 O11 C53 125.9(6) . . . . ?
O1 Zn1 O11 C53 1.4(6) . . . . ?
O7 Zn1 O11 C53 -115.8(6) . . . . ?
Zn4 Zn1 O11 C53 10.4(5) . . . . ?
O1 Zn2 O12 C54 5.6(7) . . . . ?
O3 Zn2 O12 C54 -113.3(6) . . . . ?
O4 Zn2 O12 C54 134.9(6) . . . . ?
Zn4 Zn2 O12 C54 4.6(6) . . . . ?
O10 Zn4 O13 C54 135.9(6) . . . . ?
O1 Zn4 O13 C54 1.4(6) . . . . ?
O9 Zn4 O13 C54 -111.4(6) . . . . ?
Zn2 Zn4 O13 C54 1.0(6) . . . . ?
Zn1 Zn4 O13 C54 39.7(6) . . . . ?
Zn3 O5 C1 O4 -22.7(11) . . . . ?
Zn3 O5 C1 C2 155.7(5) . . . . ?
Zn2 O4 C1 O5 34.1(9) . . . . ?
Zn2 O4 C1 C2 -144.4(5) . . . . ?
O5 C1 C2 C3 3.5(10) . . . . ?
O4 C1 C2 C3 -178.0(6) . . . . ?
O5 C1 C2 C7 -171.9(7) . . . . ?
O4 C1 C2 C7 6.7(9) . . . . ?
C7 C2 C3 C4 2.8(10) . . . . ?
C1 C2 C3 C4 -172.5(6) . . . . ?
C2 C3 C4 C5 -0.3(10) . . . . ?
C3 C4 C5 C6 -2.7(10) . . . . ?
C3 C4 C5 C8 179.6(6) . . . . ?
C4 C5 C6 C7 3.2(10) . . . . ?
C8 C5 C6 C7 -179.2(6) . . . . ?
C5 C6 C7 C2 -0.7(10) . . . . ?
C3 C2 C7 C6 -2.4(10) . . . . ?
C1 C2 C7 C6 172.8(6) . . . . ?
C6 C5 C8 C13 -34.6(9) . . . . ?
C4 C5 C8 C13 143.0(7) . . . . ?
C6 C5 C8 C9 145.9(7) . . . . ?
C4 C5 C8 C9 -36.5(9) . . . . ?
C13 C8 C9 C10 0.9(10) . . . . ?
C5 C8 C9 C10 -179.6(6) . . . . ?
C8 C9 C10 C11 -0.9(11) . . . . ?
C8 C9 C10 C14 -178.8(6) . . . . ?
C9 C10 C11 C12 0.8(11) . . . . ?
C14 C10 C11 C12 178.6(6) . . . . ?
C10 C11 C12 C13 -0.6(11) . . . . ?
C10 C11 C12 C20 -177.5(7) . . . . ?
C11 C12 C13 C8 0.6(10) . . . . ?
C20 C12 C13 C8 177.4(6) . . . . ?
C9 C8 C13 C12 -0.7(10) . . . . ?
C5 C8 C13 C12 179.8(6) . . . . ?
C11 C10 C14 C19 41.5(10) . . . . ?
C9 C10 C14 C19 -140.6(7) . . . . ?
C11 C10 C14 C15 -135.8(7) . . . . ?
C9 C10 C14 C15 42.2(10) . . . . ?
C19 C14 C15 C16 -0.4(10) . . . . ?
C10 C14 C15 C16 177.0(6) . . . . ?
C14 C15 C16 C17 2.8(10) . . . . ?
C15 C16 C17 C18 -3.8(10) . . . . ?
C15 C16 C17 C54 -177.7(6) . . . 6_565 ?
C16 C17 C18 C19 2.6(11) . . . . ?
C54 C17 C18 C19 176.3(7) 6_565 . . . ?
C17 C18 C19 C14 -0.3(11) . . . . ?
C15 C14 C19 C18 -0.8(10) . . . . ?
C10 C14 C19 C18 -178.0(7) . . . . ?
C13 C12 C20 C25 147.8(7) . . . . ?
C11 C12 C20 C25 -35.4(10) . . . . ?
C13 C12 C20 C21 -35.5(10) . . . . ?
C11 C12 C20 C21 141.3(7) . . . . ?
C25 C20 C21 C22 1.2(11) . . . . ?
C12 C20 C21 C22 -175.6(7) . . . . ?
C20 C21 C22 C23 0.9(11) . . . . ?
C21 C22 C23 C24 -3.3(11) . . . . ?
C21 C22 C23 C53 173.6(6) . . . 3_545 ?
C22 C23 C24 C25 3.8(11) . . . . ?
C53 C23 C24 C25 -173.0(6) 3_545 . . . ?
C23 C24 C25 C20 -1.6(10) . . . . ?
C21 C20 C25 C24 -0.7(11) . . . . ?
C12 C20 C25 C24 176.0(6) . . . . ?
Zn1 O2 C26 O3 -21.5(10) . . . . ?
Zn1 O2 C26 C27 156.9(4) . . . . ?
Zn2 O3 C26 O2 37.9(10) . . . . ?
Zn2 O3 C26 C27 -140.5(5) . . . . ?
O2 C26 C27 C32 4.8(9) . . . . ?
O3 C26 C27 C32 -176.6(6) . . . . ?
O2 C26 C27 C28 -170.4(6) . . . . ?
O3 C26 C27 C28 8.2(9) . . . . ?
C32 C27 C28 C29 0.2(10) . . . . ?
C26 C27 C28 C29 175.4(6) . . . . ?
C27 C28 C29 C30 -1.2(11) . . . . ?
C28 C29 C30 C31 0.6(11) . . . . ?
C28 C29 C30 C33 -178.6(7) . . . . ?
C29 C30 C31 C32 0.9(11) . . . . ?
C33 C30 C31 C32 -180.0(7) . . . . ?
C28 C27 C32 C31 1.3(11) . . . . ?
C26 C27 C32 C31 -173.9(6) . . . . ?
C30 C31 C32 C27 -1.8(11) . . . . ?
C29 C30 C33 C38 -147.1(8) . . . . ?
C31 C30 C33 C38 33.8(12) . . . . ?
C29 C30 C33 C34 35.3(12) . . . . ?
C31 C30 C33 C34 -143.8(8) . . . . ?
C38 C33 C34 C35 -0.7(13) . . . . ?
C30 C33 C34 C35 177.0(8) . . . . ?
C33 C34 C35 C36 0.3(13) . . . . ?
C33 C34 C35 C45 -177.4(9) . . . . ?
C34 C35 C36 C37 0.1(13) . . . . ?
C45 C35 C36 C37 177.9(8) . . . . ?
C35 C36 C37 C38 -0.1(13) . . . . ?
C35 C36 C37 C39 176.5(8) . . . . ?
C36 C37 C38 C33 -0.4(13) . . . . ?
C39 C37 C38 C33 -176.8(9) . . . . ?
C34 C33 C38 C37 0.8(13) . . . . ?
C30 C33 C38 C37 -176.8(8) . . . . ?
C38 C37 C39 C40 -141.5(9) . . . . ?
C36 C37 C39 C40 42.1(13) . . . . ?
C38 C37 C39 C44 40.4(13) . . . . ?
C36 C37 C39 C44 -136.0(9) . . . . ?
C44 C39 C40 C41 3.9(13) . . . . ?
C37 C39 C40 C41 -174.2(8) . . . . ?
C39 C40 C41 C42 -2.9(12) . . . . ?
C40 C41 C42 C43 1.7(13) . . . . ?
C40 C41 C42 C52 175.1(7) . . . 3_445 ?
C41 C42 C43 C44 -1.7(15) . . . . ?
C52 C42 C43 C44 -174.2(9) 3_445 . . . ?
C42 C43 C44 C39 2.8(16) . . . . ?
C40 C39 C44 C43 -3.9(14) . . . . ?
C37 C39 C44 C43 174.4(9) . . . . ?
C36 C35 C45 C50 -51.5(12) . . . . ?
C34 C35 C45 C50 126.1(10) . . . . ?
C36 C35 C45 C46 128.8(9) . . . . ?
C34 C35 C45 C46 -53.6(11) . . . . ?
C50 C45 C46 C47 -0.8(12) . . . . ?
C35 C45 C46 C47 179.0(6) . . . . ?
C45 C46 C47 C48 -0.2(11) . . . . ?
C46 C47 C48 C49 0.0(12) . . . . ?
C46 C47 C48 C51 -177.2(6) . . . 6_566 ?
C47 C48 C49 C50 1.3(12) . . . . ?
C51 C48 C49 C50 178.7(6) 6_566 . . . ?
C46 C45 C50 C49 1.9(12) . . . . ?
C35 C45 C50 C49 -177.8(7) . . . . ?
C48 C49 C50 C45 -2.2(12) . . . . ?
Zn1 O7 C51 O6 9.8(12) . . . . ?
Zn1 O7 C51 C48 -168.9(5) . . . 6_565 ?
Zn3 O6 C51 O7 9.8(12) . . . . ?
Zn3 O6 C51 C48 -171.4(4) . . . 6_565 ?
Zn4 O9 C52 O8 31.1(12) . . . . ?
Zn4 O9 C52 C42 -149.5(6) . . . 3 ?
Zn3 O8 C52 O9 -15.4(11) . . . . ?
Zn3 O8 C52 C42 165.2(5) . . . 3 ?
Zn4 O10 C53 O11 17.6(11) . . . . ?
Zn4 O10 C53 C23 -161.0(4) . . . 3_455 ?
Zn1 O11 C53 O10 -21.0(11) . . . . ?
Zn1 O11 C53 C23 157.6(4) . . . 3_455 ?
Zn2 O12 C54 O13 -5.8(11) . . . . ?
Zn2 O12 C54 C17 173.0(4) . . . 6_566 ?
Zn4 O13 C54 O12 2.0(11) . . . . ?
Zn4 O13 C54 C17 -176.8(4) . . . 6_566 ?

loop_
_platon_squeeze_void_nr
_platon_squeeze_void_average_x
_platon_squeeze_void_average_y
_platon_squeeze_void_average_z
_platon_squeeze_void_volume
_platon_squeeze_void_count_electrons
1 -0.001 -0.006 -0.002 13521.1 363.5
